data_4321156
loop_
_publ_author_name
'Rodolphe Cl\'erac'
'F. Albert Cotton'
'Lee M. Daniels'
'Kim R. Dunbar'
'Carlos A. Murillo'
'Hong-Cai Zhou'

_publ_section_title
;
 Linear Trichromium Complexes with the Anion of
 2,6-Di(phenylimino)piperidine
;
_journal_name_full 'Inorganic Chemistry'
_journal_page_first 3414
_journal_page_last 3417
_journal_paper_doi 10.1021/ic0001964
_journal_volume 39
_journal_year 2000
_chemical_compound_source synthesis
_chemical_formula_analytical 'not measured'
_chemical_formula_moiety '[Cr3 (C17 H16 N3)4 (C2 H3 N)] (P F6)2, 4(C2 H3 N), (H2 O)'
_chemical_formula_structural '[Cr3 (DPhIP)4 (MeCN)] (P F6)2, 4(MeCN),(H2O)'
_chemical_formula_sum 'C78 H81 Cr3 F12 N17 O P2'
_chemical_formula_weight 1718.54
_chemical_melting_point ?
_chemical_name_systematic
; 
 Tetrakas(2,6-diphenyliminopiperidinato)acetonitriletrichrmium(II)
bis(hexafluorophosphate) 
;
_space_group_IT_number 85
_symmetry_cell_setting tetragonal
_symmetry_space_group_name_Hall '-P 4a'
_symmetry_space_group_name_H-M 'P 4/n :2'
_atom_sites_solution_hydrogens geom
_atom_sites_solution_primary direct
_atom_sites_solution_secondary difmap
_audit_creation_method SHELXL
_cell_angle_alpha 90.00
_cell_angle_beta 90.00
_cell_angle_gamma 90.00
_cell_formula_units_Z 2
_cell_length_a 14.1399(6)
_cell_length_b 14.1399(6)
_cell_length_c 20.8219(7)
_cell_measurement_reflns_used 250
_cell_measurement_temperature 213(2)
_cell_measurement_theta_max 20.8
_cell_measurement_theta_min 9.05
_cell_volume 4163.1(3)
_computing_cell_refinement 'MADNES (Enraf-Nonius, 1989)'
_computing_data_collection 'MADNES (Enraf-Nonius, 1989)'
_computing_data_reduction 'PROCOR (Kabsch, 1988)'
_computing_molecular_graphics 'SHELXTL V.5 (Siemens, 1994)'
_computing_publication_material CIFTAB
_computing_structure_refinement 'SHELXL-93 (Sheldrick, 1993)'
_computing_structure_solution 'SHELXTL V.5 (Siemens, 1994)'
_diffrn_ambient_temperature 213(2)
_diffrn_measurement_device 'Nonius FAST area detector'
_diffrn_measurement_method 'Ellipsoid-mask fitting'
_diffrn_radiation_monochromator graphite
_diffrn_radiation_source 'fine-focus sealed tube'
_diffrn_radiation_type MoK\a
_diffrn_radiation_wavelength 0.71073
_diffrn_reflns_av_R_equivalents 0.0448
_diffrn_reflns_av_sigmaI/netI 0.0205
_diffrn_reflns_limit_h_max 16
_diffrn_reflns_limit_h_min -16
_diffrn_reflns_limit_k_max 16
_diffrn_reflns_limit_k_min -16
_diffrn_reflns_limit_l_max 24
_diffrn_reflns_limit_l_min -24
_diffrn_reflns_number 20556
_diffrn_reflns_theta_max 22.50
_diffrn_reflns_theta_min 2.26
_diffrn_standards_decay_% none
_diffrn_standards_interval_count none
_diffrn_standards_interval_time none
_diffrn_standards_number none
_exptl_absorpt_coefficient_mu 0.504
_exptl_absorpt_correction_T_max 0.88
_exptl_absorpt_correction_T_min 0.78
_exptl_absorpt_correction_type multi-scan
_exptl_crystal_colour 'dark red'
_exptl_crystal_density_diffrn 1.371
_exptl_crystal_density_meas ?
_exptl_crystal_density_method 'not measured'
_exptl_crystal_description block
_exptl_crystal_F_000 1772
_exptl_crystal_size_max 0.39
_exptl_crystal_size_mid 0.27
_exptl_crystal_size_min 0.27
_refine_diff_density_max 0.857
_refine_diff_density_min -0.391
_refine_diff_density_rms 0.089
_refine_ls_extinction_method none
_refine_ls_goodness_of_fit_all 1.080
_refine_ls_goodness_of_fit_obs 1.097
_refine_ls_hydrogen_treatment noref
_refine_ls_matrix_type full
_refine_ls_number_parameters 281
_refine_ls_number_reflns 2708
_refine_ls_number_restraints 7
_refine_ls_restrained_S_all 1.096
_refine_ls_restrained_S_obs 1.096
_refine_ls_R_factor_all 0.0701
_refine_ls_R_factor_obs 0.0651
_refine_ls_shift/esd_max -0.003
_refine_ls_shift/esd_mean 0.000
_refine_ls_structure_factor_coef Fsqd
_refine_ls_weighting_details 'w=1/[\s^2^(Fo^2^)+(0.1423P)^2^+5.5289P] where P=(Fo^2^+2Fc^2^)/3'
_refine_ls_weighting_scheme calc
_refine_ls_wR_factor_all 0.2084
_refine_ls_wR_factor_obs 0.1976
_reflns_number_observed 2475
_reflns_number_total 2729
_reflns_observed_criterion >2sigma(I)
_cod_data_source_file ic0001964_2.cif
_cod_data_source_block cmpd_2
_cod_depositor_comments
;
The following automatic conversions were performed:

'_chemical_melting_point' value 'not measured' was changed to '?' -
the value is undefined or not given.

Automatic conversion script
Id: cif_fix_values 1646 2011-03-28 12:23:43Z adriana 

The following automatic conversions were performed:

'_exptl_crystal_density_meas' value 'not measured' was changed to '?'
- the value is perceived as not measured.

Automatic conversion script
Id: cif_fix_values 3008 2015-01-20 13:52:24Z robertas 

The following automatic conversions were performed:

'_refine_ls_weighting_scheme' value 'calc
w=1/[\s^2^(Fo^2^)+(0.1423P)^2^+5.5289P] where P=(Fo^2^+2Fc^2^)/3' was
changed to 'calc'. New tag '_refine_ls_weighting_details' was
created. The value of the new tag was set to
'w=1/[\s^2^(Fo^2^)+(0.1423P)^2^+5.5289P] where P=(Fo^2^+2Fc^2^)/3'.

Automatic conversion script
Id: cif_fix_values 3143 2015-03-26 13:38:13Z robertas 
;
_cod_original_sg_symbol_H-M 'P 4/n'
_cod_database_code 4321156

loop_
_symmetry_equiv_pos_as_xyz
'x, y, z'
'-x+1/2, -y+1/2, z'
'-y+1/2, x, z'
'y, -x+1/2, z'
'-x, -y, -z'
'x-1/2, y-1/2, -z'
'y-1/2, -x, -z'
'-y, x-1/2, -z'

loop_
_atom_site_aniso_label
_atom_site_aniso_U_11
_atom_site_aniso_U_22
_atom_site_aniso_U_33
_atom_site_aniso_U_23
_atom_site_aniso_U_13
_atom_site_aniso_U_12
Cr1 0.0345(5) 0.0345(5) 0.0227(7) 0.000 0.000 0.000
Cr2 0.0336(5) 0.0336(5) 0.0214(7) 0.000 0.000 0.000
Cr3 0.0412(6) 0.0412(6) 0.0237(8) 0.000 0.000 0.000
N2 0.039(2) 0.038(2) 0.022(2) -0.0019(13) 0.0009(13) -0.0023(14)
N77 0.061(3) 0.061(3) 0.036(5) 0.000 0.000 0.000
N1 0.039(2) 0.035(2) 0.026(2) 0.0023(13) 0.0015(14) -0.0007(14)
N3 0.041(2) 0.045(2) 0.026(2) -0.0015(15) -0.0041(14) -0.0023(15)
C1 0.035(2) 0.034(2) 0.031(2) 0.001(2) 0.003(2) 0.002(2)
C6 0.043(2) 0.039(2) 0.031(2) 0.004(2) -0.001(2) -0.005(2)
C5 0.043(2) 0.037(2) 0.030(2) -0.009(2) 0.001(2) 0.000(2)
C2 0.055(3) 0.043(3) 0.044(3) 0.002(2) -0.006(2) -0.011(2)
C88 0.076(5) 0.076(5) 0.039(7) 0.000 0.000 0.000
C12 0.052(3) 0.050(3) 0.029(2) 0.001(2) -0.006(2) -0.009(2)
C4 0.059(3) 0.058(3) 0.043(3) 0.007(2) -0.014(2) -0.021(2)
C17 0.078(3) 0.055(3) 0.036(3) -0.004(2) -0.012(2) -0.009(2)
C13 0.051(3) 0.070(3) 0.047(3) -0.004(2) -0.012(2) -0.003(2)
C10 0.087(4) 0.084(4) 0.032(3) 0.015(3) 0.007(3) 0.004(3)
C11 0.070(3) 0.062(3) 0.034(3) 0.010(2) 0.006(2) 0.013(2)
C7 0.065(3) 0.049(3) 0.048(3) 0.006(2) -0.002(2) 0.005(2)
C16 0.113(5) 0.077(4) 0.031(3) -0.007(2) -0.019(3) -0.024(4)
C15 0.083(4) 0.095(4) 0.051(3) 0.010(3) -0.032(3) -0.020(4)
C9 0.085(4) 0.072(4) 0.049(3) 0.030(3) -0.013(3) -0.014(3)
C99 0.203(13) 0.203(13) 0.029(7) 0.000 0.000 0.000
C14 0.064(3) 0.085(4) 0.069(4) 0.013(3) -0.028(3) 0.000(3)
C8 0.076(4) 0.043(3) 0.070(4) 0.020(3) -0.012(3) 0.007(2)
C3 0.051(6) 0.051(8) 0.034(5) 0.004(5) -0.005(4) -0.015(6)
C3' 0.075(9) 0.042(7) 0.044(7) 0.005(5) -0.016(6) -0.012(7)
F4 0.060(2) 0.167(4) 0.079(3) -0.009(2) -0.003(2) 0.014(2)
F1 0.148(4) 0.084(3) 0.121(4) -0.004(2) -0.004(3) -0.017(3)
F3 0.087(4) 0.190(7) 0.054(3) 0.000 0.000 -0.022(4)
F2 0.087(4) 0.143(5) 0.052(3) 0.000 0.000 -0.003(3)
P1 0.0515(11) 0.0691(13) 0.0456(11) 0.000 0.000 0.0033(9)
C1S 0.105(6) 0.128(7) 0.085(5) -0.017(4) 0.013(4) -0.014(5)
C2S 0.093(6) 0.154(9) 0.218(13) -0.046(8) -0.005(7) -0.026(6)
N1S 0.128(8) 0.412(20) 0.150(9) -0.073(11) 0.034(7) -0.074(10)
O1S 0.221(48) 0.289(120) 0.101(15) 0.007(85) -0.031(75) 0.100(54)

loop_
_atom_site_label
_atom_site_type_symbol
_atom_site_fract_x
_atom_site_fract_y
_atom_site_fract_z
_atom_site_U_iso_or_equiv
_atom_site_thermal_displace_type
_atom_site_occupancy
_atom_site_calc_flag
_atom_site_refinement_flags
_atom_site_disorder_group
Cr1 Cr 0.7500 0.7500 0.39366(6) 0.0305(4) Uani 1 d S .
Cr2 Cr 0.7500 0.7500 0.30209(6) 0.0296(4) Uani 1 d S .
Cr3 Cr 0.7500 0.7500 0.17565(6) 0.0354(4) Uani 1 d S .
N2 N 0.6565(2) 0.6398(2) 0.29370(14) 0.0330(8) Uani 1 d . .
N77 N 0.7500 0.7500 0.0690(4) 0.053(2) Uani 1 d SD .
N1 N 0.6882(2) 0.6181(2) 0.39878(14) 0.0332(8) Uani 1 d . .
N3 N 0.6232(2) 0.6737(2) 0.1887(2) 0.0372(8) Uani 1 d . .
C1 C 0.6449(3) 0.5859(3) 0.3480(2) 0.0337(10) Uani 1 d . .
C6 C 0.6990(3) 0.5601(3) 0.4551(2) 0.0376(10) Uani 1 d . .
C5 C 0.6009(3) 0.6262(3) 0.2408(2) 0.0366(10) Uani 1 d . .
C2 C 0.5845(3) 0.4991(3) 0.3482(2) 0.0473(11) Uani 1 d . .
C88 C 0.7500 0.7500 0.0130(4) 0.064(3) Uani 1 d SD .
C12 C 0.5558(3) 0.6742(3) 0.1365(2) 0.0437(11) Uani 1 d . .
C4 C 0.5193(4) 0.5595(4) 0.2431(2) 0.0533(13) Uani 1 d . .
C17 C 0.5718(4) 0.6225(3) 0.0816(2) 0.0563(13) Uani 1 d . .
H17A H 0.6249(4) 0.5828(3) 0.0784(2) 0.068 Uiso 1 calc R .
C13 C 0.4781(3) 0.7324(4) 0.1411(2) 0.0561(13) Uani 1 d . .
H13A H 0.4678(3) 0.7679(4) 0.1787(2) 0.067 Uiso 1 calc R .
C10 C 0.6805(4) 0.5389(4) 0.5686(2) 0.0678(15) Uani 1 d . .
H10A H 0.6543(4) 0.5587(4) 0.6078(2) 0.081 Uiso 1 calc R .
C11 C 0.6605(4) 0.5895(4) 0.5126(2) 0.0554(13) Uani 1 d . .
H11A H 0.6212(4) 0.6430(4) 0.5141(2) 0.066 Uiso 1 calc R .
C7 C 0.7555(3) 0.4809(3) 0.4528(2) 0.0539(12) Uani 1 d . .
H7A H 0.7808(3) 0.4602(3) 0.4136(2) 0.065 Uiso 1 calc R .
C16 C 0.5074(5) 0.6301(4) 0.0303(2) 0.074(2) Uani 1 d . .
H16A H 0.5173(5) 0.5946(4) -0.0073(2) 0.089 Uiso 1 calc R .
C15 C 0.4307(5) 0.6886(5) 0.0348(3) 0.076(2) Uani 1 d . .
H15A H 0.3890(5) 0.6943(5) -0.0001(3) 0.092 Uiso 1 calc R .
C9 C 0.7371(4) 0.4617(4) 0.5669(3) 0.069(2) Uani 1 d . .
H9A H 0.7507(4) 0.4287(4) 0.6050(3) 0.082 Uiso 1 calc R .
C99 C 0.7500 0.7500 -0.0536(5) 0.145(8) Uani 1 d SD .
C14 C 0.4143(4) 0.7387(4) 0.0899(3) 0.073(2) Uani 1 d . .
H14A H 0.3604(4) 0.7773(4) 0.0933(3) 0.087 Uiso 1 calc R .
C8 C 0.7747(4) 0.4316(3) 0.5097(3) 0.0630(14) Uani 1 d . .
H8A H 0.8136(4) 0.3777(3) 0.5086(3) 0.076 Uiso 1 calc R .
C3 C 0.4964(8) 0.5219(9) 0.3071(5) 0.045(4) Uani 0.52(2) d P 1
C3' C 0.5424(11) 0.4717(9) 0.2846(6) 0.054(5) Uani 0.48(2) d P 2
F4 F 0.6394(3) 0.2662(4) 0.2858(2) 0.1022(14) Uani 1 d . .
F1 F 0.7684(4) 0.3598(3) 0.2859(2) 0.118(2) Uani 1 d . .
F3 F 0.7500 0.2500 0.3612(3) 0.110(2) Uani 1 d S .
F2 F 0.7500 0.2500 0.2098(2) 0.094(2) Uani 1 d S .
P1 P 0.7500 0.2500 0.28553(9) 0.0554(6) Uani 1 d S .
C1S C 0.7930(6) 0.5026(7) 0.8538(4) 0.106(2) Uani 1 d D .
C2S C 0.7009(6) 0.4754(8) 0.8485(6) 0.155(4) Uani 1 d D .
N1S N 0.8725(7) 0.5243(12) 0.8634(5) 0.230(7) Uani 1 d D .
O1S O 0.7871(183) 0.7118(241) 0.7319(13) 0.203(42) Uani 0.25 d P .

loop_
_atom_type_symbol
_atom_type_description
_atom_type_scat_dispersion_real
_atom_type_scat_dispersion_imag
_atom_type_scat_source
C C 0.0033 0.0016 'International Tables Vol C Tables 4.2.6.8 and 6.1.1.4'
H H 0.0000 0.0000 'International Tables Vol C Tables 4.2.6.8 and 6.1.1.4'
N N 0.0061 0.0033 'International Tables Vol C Tables 4.2.6.8 and 6.1.1.4'
F F 0.0171 0.0103 'International Tables Vol C Tables 4.2.6.8 and 6.1.1.4'
P P 0.1023 0.0942 'International Tables Vol C Tables 4.2.6.8 and 6.1.1.4'
Cr Cr 0.3209 0.6236 'International Tables Vol C Tables 4.2.6.8 and 6.1.1.4'
O O 0.0106 0.0060 'International Tables Vol C Tables 4.2.6.8 and 6.1.1.4'

loop_
_geom_angle_atom_site_label_1
_geom_angle_atom_site_label_2
_geom_angle_atom_site_label_3
_geom_angle
_geom_angle_site_symmetry_1
_geom_angle_site_symmetry_3
_geom_angle_publ_flag
Cr2 Cr1 N1 92.96(9) . . ?
Cr2 Cr1 N1 92.96(9) . 3_655 ?
N1 Cr1 N1 89.849(9) . 3_655 ?
Cr2 Cr1 N1 92.96(9) . 4_565 ?
N1 Cr1 N1 89.848(9) . 4_565 ?
N1 Cr1 N1 174.1(2) 3_655 4_565 ?
Cr2 Cr1 N1 92.96(9) . 2_665 ?
N1 Cr1 N1 174.1(2) . 2_665 ?
N1 Cr1 N1 89.843(9) 3_655 2_665 ?
N1 Cr1 N1 89.847(9) 4_565 2_665 ?
Cr1 Cr2 N2 94.89(9) . 4_565 ?
Cr1 Cr2 N2 94.89(9) . . ?
N2 Cr2 N2 89.586(15) 4_565 . ?
Cr1 Cr2 N2 94.88(9) . 2_665 ?
N2 Cr2 N2 89.585(14) 4_565 2_665 ?
N2 Cr2 N2 170.2(2) . 2_665 ?
Cr1 Cr2 N2 94.89(9) . 3_655 ?
N2 Cr2 N2 170.2(2) 4_565 3_655 ?
N2 Cr2 N2 89.584(15) . 3_655 ?
N2 Cr2 N2 89.584(14) 2_665 3_655 ?
Cr1 Cr2 Cr3 180.0 . . ?
N2 Cr2 Cr3 85.11(9) 4_565 . ?
N2 Cr2 Cr3 85.11(9) . . ?
N2 Cr2 Cr3 85.11(9) 2_665 . ?
N2 Cr2 Cr3 85.11(9) 3_655 . ?
N3 Cr3 N3 89.05(2) . 4_565 ?
N3 Cr3 N3 89.05(2) . 3_655 ?
N3 Cr3 N3 165.2(2) 4_565 3_655 ?
N3 Cr3 N3 165.2(2) . 2_665 ?
N3 Cr3 N3 89.05(2) 4_565 2_665 ?
N3 Cr3 N3 89.05(2) 3_655 2_665 ?
N3 Cr3 N77 97.40(9) . . ?
N3 Cr3 N77 97.40(9) 4_565 . ?
N3 Cr3 N77 97.40(9) 3_655 . ?
N3 Cr3 N77 97.40(9) 2_665 . ?
N3 Cr3 Cr2 82.60(9) . . ?
N3 Cr3 Cr2 82.60(9) 4_565 . ?
N3 Cr3 Cr2 82.60(9) 3_655 . ?
N3 Cr3 Cr2 82.60(9) 2_665 . ?
N77 Cr3 Cr2 180.0 . . ?
C5 N2 C1 121.1(3) . . ?
C5 N2 Cr2 123.1(3) . . ?
C1 N2 Cr2 115.4(2) . . ?
C88 N77 Cr3 180.0 . . ?
C1 N1 C6 120.8(3) . . ?
C1 N1 Cr1 118.2(3) . . ?
C6 N1 Cr1 120.8(2) . . ?
C5 N3 C12 117.7(3) . . ?
C5 N3 Cr3 124.9(3) . . ?
C12 N3 Cr3 117.5(3) . . ?
N1 C1 N2 114.7(3) . . ?
N1 C1 C2 123.4(3) . . ?
N2 C1 C2 121.8(3) . . ?
C7 C6 C11 120.2(4) . . ?
C7 C6 N1 119.8(4) . . ?
C11 C6 N1 119.6(4) . . ?
N3 C5 N2 117.1(4) . . ?
N3 C5 C4 122.4(4) . . ?
N2 C5 C4 120.5(4) . . ?
C1 C2 C3' 115.7(5) . . ?
C1 C2 C3 106.6(5) . . ?
N77 C88 C99 180.000(2) . . ?
C13 C12 C17 120.4(4) . . ?
C13 C12 N3 118.5(4) . . ?
C17 C12 N3 120.9(4) . . ?
C3 C4 C5 115.3(5) . . ?
C5 C4 C3' 111.2(6) . . ?
C12 C17 C16 119.0(5) . . ?
C12 C13 C14 120.0(5) . . ?
C9 C10 C11 120.8(5) . . ?
C6 C11 C10 119.4(5) . . ?
C6 C7 C8 119.3(5) . . ?
C15 C16 C17 120.4(5) . . ?
C16 C15 C14 120.4(5) . . ?
C10 C9 C8 120.0(5) . . ?
C15 C14 C13 119.7(6) . . ?
C9 C8 C7 120.3(5) . . ?
C4 C3 C2 113.6(7) . . ?
C2 C3' C4 111.7(8) . . ?
F1 P1 F1 179.4(4) . 2_655 ?
F1 P1 F3 89.7(2) . . ?
F1 P1 F3 89.7(2) 2_655 . ?
F1 P1 F2 90.3(2) . . ?
F1 P1 F2 90.3(2) 2_655 . ?
F3 P1 F2 180.0 . . ?
F1 P1 F4 88.8(3) . 2_655 ?
F1 P1 F4 91.2(3) 2_655 2_655 ?
F3 P1 F4 89.8(2) . 2_655 ?
F2 P1 F4 90.2(2) . 2_655 ?
F1 P1 F4 91.2(3) . . ?
F1 P1 F4 88.8(3) 2_655 . ?
F3 P1 F4 89.8(2) . . ?
F2 P1 F4 90.2(2) . . ?
F4 P1 F4 179.6(3) 2_655 . ?
N1S C1S C2S 174.7(11) . . ?
O1S O1S O1S 90.00(3) 4_565 3_655 ?
O1S O1S O1S 45.00(6) 4_565 2_665 ?
O1S O1S O1S 45.00(7) 3_655 2_665 ?

loop_
_geom_bond_atom_site_label_1
_geom_bond_atom_site_label_2
_geom_bond_distance
_geom_bond_site_symmetry_2
_geom_bond_publ_flag
Cr1 Cr2 1.907(2) . ?
Cr1 N1 2.063(3) . ?
Cr1 N1 2.063(3) 3_655 ?
Cr1 N1 2.063(3) 4_565 ?
Cr1 N1 2.063(3) 2_665 ?
Cr2 N2 2.051(3) 4_565 ?
Cr2 N2 2.051(3) . ?
Cr2 N2 2.051(3) 2_665 ?
Cr2 N2 2.051(3) 3_655 ?
Cr2 Cr3 2.633(2) . ?
Cr3 N3 2.110(3) . ?
Cr3 N3 2.110(3) 4_565 ?
Cr3 N3 2.110(3) 3_655 ?
Cr3 N3 2.110(3) 2_665 ?
Cr3 N77 2.220(7) . ?
N2 C5 1.367(5) . ?
N2 C1 1.372(5) . ?
N77 C88 1.167(10) . ?
N1 C1 1.304(5) . ?
N1 C6 1.439(5) . ?
N3 C5 1.314(5) . ?
N3 C12 1.445(5) . ?
C1 C2 1.496(6) . ?
C6 C7 1.376(6) . ?
C6 C11 1.380(6) . ?
C5 C4 1.492(6) . ?
C2 C3' 1.504(11) . ?
C2 C3 1.546(11) . ?
C88 C99 1.387(13) . ?
C12 C13 1.376(7) . ?
C12 C17 1.377(7) . ?
C4 C3 1.471(10) . ?
C4 C3' 1.546(12) . ?
C17 C16 1.407(7) . ?
C13 C14 1.400(7) . ?
C10 C9 1.355(8) . ?
C10 C11 1.395(7) . ?
C7 C8 1.401(7) . ?
C16 C15 1.368(9) . ?
C15 C14 1.368(9) . ?
C9 C8 1.372(8) . ?
F4 P1 1.581(4) . ?
F1 P1 1.575(4) . ?
F3 P1 1.576(6) . ?
F2 P1 1.577(5) . ?
P1 F1 1.575(4) 2_655 ?
P1 F4 1.581(4) 2_655 ?
C1S N1S 1.182(9) . ?
C1S C2S 1.361(11) . ?
O1S O1S 1.06(11) 4_565 ?
O1S O1S 1.06(11) 3_655 ?
O1S O1S 1.50(15) 2_665 ?
